data_4100948
loop_
_publ_author_name
'Ilia A. Guzei'

_journal_name_full 'Journal of the American Chemical Society'
_journal_year 2005
_chemical_formula_sum 'C28 H41 B Fe N2 O4 S Si'
_chemical_formula_weight 596.44
_space_group_IT_number 14
_symmetry_cell_setting monoclinic
_symmetry_space_group_name_Hall '-P 2ybc'
_symmetry_space_group_name_H-M 'P 1 21/c 1'
_cell_angle_alpha 90.00
_cell_angle_beta 92.295(2)
_cell_angle_gamma 90.00
_cell_formula_units_Z 4
_cell_length_a 10.4994(11)
_cell_length_b 24.850(3)
_cell_length_c 12.3176(14)
_cell_measurement_temperature 193(2)
_cell_volume 3211.2(6)
_diffrn_ambient_temperature 193(2)
_exptl_crystal_density_diffrn 1.234
_cod_depositor_comments
;
The following automatic conversions were performed:
'_symmetry_cell_setting' value 'Monoclinic' changed to 'monoclinic'
according to '/home/saulius/struct/CIF-dictionaries/cif_core.dic'
dictionary named 'cif_core.dic' version 2.4.1 from 2010-06-29.

Automatic conversion script
Id: cif_fix_enum 1527 2010-12-29 10:47:43Z saulius 
;
_cod_original_sg_symbol_H-M 'P 21/c'
_cod_database_code 4100948

loop_
_symmetry_equiv_pos_as_xyz
'x, y, z'
'-x, y+1/2, -z+1/2'
'-x, -y, -z'
'x, -y-1/2, z-1/2'

loop_
_atom_site_label
_atom_site_type_symbol
_atom_site_fract_x
_atom_site_fract_y
_atom_site_fract_z
_atom_site_U_iso_or_equiv
_atom_site_adp_type
_atom_site_occupancy
_atom_site_symmetry_multiplicity
_atom_site_calc_flag
_atom_site_refinement_flags
_atom_site_disorder_assembly
_atom_site_disorder_group
Fe1 Fe 0.38580(4) 0.66487(2) 0.81777(4) 0.02835(17) Uani 1 1 d . . .
S1 S 0.98335(8) 0.59310(4) 1.09391(8) 0.0393(3) Uani 1 1 d . . .
Si1 Si 0.18448(9) 0.64881(5) 0.73866(9) 0.0431(3) Uani 1 1 d . . .
N1 N 0.5114(2) 0.67951(11) 0.9535(2) 0.0307(7) Uani 1 1 d . . .
N2 N 0.5643(3) 0.45654(12) 0.7016(2) 0.0369(7) Uani 1 1 d . . .
O1 O 0.65265(18) 0.60126(9) 0.92574(18) 0.0305(6) Uani 1 1 d . . .
O2 O 0.3493(2) 0.76980(11) 0.7189(2) 0.0528(7) Uani 1 1 d . . .
O3 O 0.4783(2) 0.61132(11) 0.6265(2) 0.0479(7) Uani 1 1 d . . .
O4 O 0.7600(2) 0.55541(11) 1.1539(2) 0.0441(7) Uani 1 1 d . . .
B1 B 0.5317(3) 0.62214(16) 0.9343(3) 0.0295(9) Uani 1 1 d . . .
C3 C 0.3971(3) 0.59840(15) 0.9291(3) 0.0363(9) Uani 1 1 d . . .
H3 H 0.3733 0.5602 0.9130 0.044 Uiso 1 1 calc R . .
C4 C 0.3159(3) 0.63928(16) 0.9644(3) 0.0398(9) Uani 1 1 d . . .
H4 H 0.2235 0.6343 0.9788 0.048 Uiso 1 1 calc R . .
C5 C 0.3812(3) 0.68740(17) 0.9752(3) 0.0384(9) Uani 1 1 d . . .
H5 H 0.3439 0.7218 1.0015 0.046 Uiso 1 1 calc R . .
C6 C 0.6113(3) 0.72260(15) 0.9729(3) 0.0389(9) Uani 1 1 d . . .
C7 C 0.6785(4) 0.70962(19) 1.0812(3) 0.0646(13) Uani 1 1 d . . .
H7A H 0.6157 0.7078 1.1378 0.097 Uiso 1 1 calc R . .
H7B H 0.7410 0.7378 1.0995 0.097 Uiso 1 1 calc R . .
H7C H 0.7222 0.6749 1.0761 0.097 Uiso 1 1 calc R . .
C8 C 0.7033(3) 0.71984(17) 0.8810(3) 0.0546(11) Uani 1 1 d . . .
H8A H 0.7395 0.6835 0.8775 0.082 Uiso 1 1 calc R . .
H8B H 0.7721 0.7460 0.8941 0.082 Uiso 1 1 calc R . .
H8C H 0.6578 0.7282 0.8120 0.082 Uiso 1 1 calc R . .
C9 C 0.5522(4) 0.77828(16) 0.9772(4) 0.0638(13) Uani 1 1 d . . .
H9A H 0.4982 0.7843 0.9116 0.096 Uiso 1 1 calc R . .
H9B H 0.6199 0.8054 0.9813 0.096 Uiso 1 1 calc R . .
H9C H 0.5005 0.7811 1.0415 0.096 Uiso 1 1 calc R . .
C10 C 0.4445(3) 0.63232(15) 0.7037(3) 0.0330(9) Uani 1 1 d . . .
C11 C 0.3634(3) 0.72772(16) 0.7595(3) 0.0360(9) Uani 1 1 d . . .
C12 C 0.1391(4) 0.57671(17) 0.7535(4) 0.0686(14) Uani 1 1 d . . .
H12A H 0.0581 0.5700 0.7133 0.103 Uiso 1 1 calc R . .
H12B H 0.1296 0.5684 0.8305 0.103 Uiso 1 1 calc R . .
H12C H 0.2056 0.5538 0.7244 0.103 Uiso 1 1 calc R . .
C13 C 0.1723(4) 0.6641(2) 0.5892(4) 0.0732(15) Uani 1 1 d . . .
H13A H 0.2386 0.6443 0.5521 0.110 Uiso 1 1 calc R . .
H13B H 0.1838 0.7028 0.5780 0.110 Uiso 1 1 calc R . .
H13C H 0.0882 0.6532 0.5596 0.110 Uiso 1 1 calc R . .
C14 C 0.0572(3) 0.6910(2) 0.8017(4) 0.0691(14) Uani 1 1 d . . .
H14A H -0.0251 0.6842 0.7638 0.104 Uiso 1 1 calc R . .
H14B H 0.0790 0.7292 0.7955 0.104 Uiso 1 1 calc R . .
H14C H 0.0516 0.6814 0.8786 0.104 Uiso 1 1 calc R . .
C15 C 0.6711(3) 0.54342(13) 0.9296(3) 0.0297(8) Uani 1 1 d . . .
H15 H 0.6142 0.5279 0.9848 0.036 Uiso 1 1 calc R . .
C16 C 0.8099(3) 0.53646(15) 0.9699(3) 0.0347(9) Uani 1 1 d . . .
H16A H 0.8312 0.4977 0.9714 0.042 Uiso 1 1 calc R . .
H16B H 0.8663 0.5543 0.9183 0.042 Uiso 1 1 calc R . .
C17 C 0.8346(3) 0.55983(13) 1.0814(3) 0.0313(8) Uani 1 1 d . . .
C18 C 1.0130(3) 0.60895(15) 1.2391(3) 0.0365(9) Uani 1 1 d . . .
C19 C 1.0163(3) 0.55754(16) 1.3056(3) 0.0478(10) Uani 1 1 d . . .
H19A H 1.0331 0.5663 1.3824 0.072 Uiso 1 1 calc R . .
H19B H 1.0841 0.5340 1.2805 0.072 Uiso 1 1 calc R . .
H19C H 0.9341 0.5391 1.2969 0.072 Uiso 1 1 calc R . .
C20 C 1.1457(3) 0.63477(19) 1.2422(3) 0.0606(12) Uani 1 1 d . . .
H20A H 1.1718 0.6432 1.3175 0.091 Uiso 1 1 calc R . .
H20B H 1.1431 0.6679 1.1991 0.091 Uiso 1 1 calc R . .
H20C H 1.2069 0.6097 1.2120 0.091 Uiso 1 1 calc R . .
C21 C 0.9150(3) 0.64844(17) 1.2791(3) 0.0536(11) Uani 1 1 d . . .
H21A H 0.8301 0.6320 1.2733 0.080 Uiso 1 1 calc R . .
H21B H 0.9159 0.6812 1.2347 0.080 Uiso 1 1 calc R . .
H21C H 0.9357 0.6576 1.3552 0.080 Uiso 1 1 calc R . .
C22 C 0.5029(4) 0.40793(16) 0.6589(3) 0.0522(11) Uani 1 1 d . . .
H22A H 0.5657 0.3788 0.6567 0.078 Uiso 1 1 calc R . .
H22B H 0.4677 0.4149 0.5853 0.078 Uiso 1 1 calc R . .
H22C H 0.4341 0.3974 0.7060 0.078 Uiso 1 1 calc R . .
C23 C 0.5659(3) 0.47251(14) 0.8077(3) 0.0358(9) Uani 1 1 d . . .
H23 H 0.5204 0.4552 0.8630 0.043 Uiso 1 1 calc R . .
C24 C 0.6424(3) 0.51706(13) 0.8237(3) 0.0293(8) Uani 1 1 d . . .
C25 C 0.6916(3) 0.52949(14) 0.7196(3) 0.0311(8) Uani 1 1 d . . .
C26 C 0.7724(3) 0.56972(16) 0.6814(3) 0.0415(10) Uani 1 1 d . . .
H26 H 0.8064 0.5967 0.7289 0.050 Uiso 1 1 calc R . .
C27 C 0.8011(4) 0.56903(19) 0.5724(3) 0.0544(12) Uani 1 1 d . . .
H27 H 0.8563 0.5958 0.5457 0.065 Uiso 1 1 calc R . .
C28 C 0.7520(4) 0.5306(2) 0.5020(3) 0.0596(13) Uani 1 1 d . . .
H28 H 0.7739 0.5316 0.4280 0.072 Uiso 1 1 calc R . .
C29 C 0.6715(3) 0.49038(18) 0.5363(3) 0.0479(11) Uani 1 1 d . . .
H29 H 0.6378 0.4638 0.4878 0.058 Uiso 1 1 calc R . .
C30 C 0.6424(3) 0.49092(15) 0.6458(3) 0.0338(9) Uani 1 1 d . . .

loop_
_atom_site_aniso_label
_atom_site_aniso_U_11
_atom_site_aniso_U_22
_atom_site_aniso_U_33
_atom_site_aniso_U_23
_atom_site_aniso_U_13
_atom_site_aniso_U_12
Fe1 0.0250(3) 0.0336(3) 0.0268(3) 0.0032(2) 0.0065(2) 0.0042(2)
S1 0.0314(5) 0.0523(6) 0.0348(6) -0.0044(5) 0.0067(4) -0.0063(4)
Si1 0.0272(5) 0.0498(7) 0.0523(7) 0.0072(6) -0.0003(5) 0.0004(5)
N1 0.0281(15) 0.0352(18) 0.0290(16) -0.0019(14) 0.0042(13) 0.0076(13)
N2 0.0381(17) 0.0367(18) 0.0359(19) -0.0087(15) -0.0008(14) -0.0067(15)
O1 0.0274(12) 0.0294(14) 0.0346(14) -0.0028(11) 0.0009(10) 0.0032(10)
O2 0.0638(18) 0.0431(18) 0.0524(18) 0.0144(15) 0.0110(14) 0.0154(14)
O3 0.0548(16) 0.0542(18) 0.0351(16) -0.0089(14) 0.0051(13) 0.0114(14)
O4 0.0322(13) 0.0644(19) 0.0360(15) -0.0031(13) 0.0047(12) -0.0058(12)
B1 0.032(2) 0.038(3) 0.019(2) 0.0029(19) 0.0029(17) 0.0034(19)
C3 0.0334(19) 0.040(2) 0.036(2) 0.0159(18) 0.0077(17) 0.0035(17)
C4 0.032(2) 0.053(3) 0.034(2) 0.011(2) 0.0101(17) 0.0076(19)
C5 0.038(2) 0.052(3) 0.026(2) 0.0007(18) 0.0099(17) 0.0187(19)
C6 0.043(2) 0.033(2) 0.041(2) -0.0055(19) -0.0018(18) 0.0022(18)
C7 0.071(3) 0.064(3) 0.058(3) -0.014(2) -0.019(2) 0.002(2)
C8 0.048(2) 0.046(3) 0.071(3) -0.003(2) 0.013(2) -0.012(2)
C9 0.070(3) 0.035(2) 0.086(3) -0.013(2) -0.004(3) 0.006(2)
C10 0.0265(18) 0.039(2) 0.034(2) 0.0061(19) 0.0011(17) 0.0008(16)
C11 0.0323(19) 0.046(3) 0.030(2) 0.001(2) 0.0078(16) 0.0071(18)
C12 0.041(2) 0.058(3) 0.106(4) -0.003(3) -0.011(2) -0.007(2)
C13 0.047(2) 0.113(4) 0.058(3) 0.005(3) -0.016(2) 0.001(3)
C14 0.035(2) 0.080(3) 0.093(4) 0.016(3) 0.014(2) 0.017(2)
C15 0.0266(18) 0.031(2) 0.031(2) -0.0002(17) 0.0042(15) 0.0037(15)
C16 0.0317(19) 0.035(2) 0.037(2) -0.0070(18) 0.0010(17) 0.0066(16)
C17 0.0285(18) 0.029(2) 0.036(2) -0.0008(17) -0.0009(17) 0.0057(15)
C18 0.0282(18) 0.045(2) 0.037(2) -0.0025(18) 0.0024(16) -0.0048(17)
C19 0.042(2) 0.055(3) 0.046(3) 0.001(2) -0.0011(19) 0.0011(19)
C20 0.049(2) 0.081(3) 0.052(3) -0.004(3) -0.003(2) -0.028(2)
C21 0.054(2) 0.058(3) 0.048(3) -0.018(2) -0.002(2) 0.016(2)
C22 0.050(2) 0.048(3) 0.058(3) -0.014(2) -0.003(2) -0.010(2)
C23 0.038(2) 0.037(2) 0.032(2) 0.0005(18) 0.0026(17) 0.0016(18)
C24 0.0261(18) 0.031(2) 0.030(2) -0.0006(16) 0.0026(16) 0.0036(16)
C25 0.0208(17) 0.038(2) 0.035(2) -0.0006(17) 0.0033(16) 0.0023(16)
C26 0.0296(19) 0.052(3) 0.043(2) -0.001(2) 0.0020(18) -0.0029(18)
C27 0.040(2) 0.077(3) 0.047(3) 0.003(2) 0.014(2) -0.014(2)
C28 0.048(2) 0.096(4) 0.036(3) -0.003(3) 0.016(2) -0.009(2)
C29 0.039(2) 0.067(3) 0.038(2) -0.015(2) 0.0016(19) 0.004(2)
C30 0.0263(18) 0.041(2) 0.034(2) -0.0044(18) 0.0030(16) 0.0019(17)

loop_
_geom_bond_atom_site_label_1
_geom_bond_atom_site_label_2
_geom_bond_distance
_geom_bond_site_symmetry_2
_geom_bond_publ_flag
Fe1 C11 1.731(4) . ?
Fe1 C10 1.755(4) . ?
Fe1 C5 2.021(3) . ?
Fe1 C4 2.077(3) . ?
Fe1 N1 2.119(3) . ?
Fe1 C3 2.147(3) . ?
Fe1 B1 2.314(4) . ?
Fe1 Si1 2.3264(11) . ?
S1 C17 1.768(3) . ?
S1 C18 1.846(4) . ?
Si1 C12 1.865(4) . ?
Si1 C13 1.879(4) . ?
Si1 C14 1.890(4) . ?
N1 C5 1.417(4) . ?
N1 B1 1.462(5) . ?
N1 C6 1.511(4) . ?
N2 C23 1.366(4) . ?
N2 C30 1.385(4) . ?
N2 C22 1.458(4) . ?
O1 B1 1.380(4) . ?
O1 C15 1.451(4) . ?
O2 C11 1.166(4) . ?
O3 C10 1.153(4) . ?
O4 C17 1.217(4) . ?
B1 C3 1.530(5) . ?
C3 C4 1.407(5) . ?
C4 C5 1.382(5) . ?
C6 C7 1.519(5) . ?
C6 C8 1.519(5) . ?
C6 C9 1.518(5) . ?
C15 C24 1.479(5) . ?
C15 C16 1.531(4) . ?
C16 C17 1.504(5) . ?
C18 C19 1.517(5) . ?
C18 C21 1.518(5) . ?
C18 C20 1.533(5) . ?
C23 C24 1.377(5) . ?
C24 C25 1.436(4) . ?
C25 C26 1.404(5) . ?
C25 C30 1.405(5) . ?
C26 C27 1.388(5) . ?
C27 C28 1.377(6) . ?
C28 C29 1.385(5) . ?
C29 C30 1.395(5) . ?
